data_2219352
loop_
_publ_author_name
'Schmalle, Helmut W.'
'Alberto, Roger'

_publ_section_title
;Tetraethylammonium
 tricarbonylchlorido(isoquinoline-1-carboxylato-\k^2^<i>N</i>,<i>O</i>)technetate(I)
;
_journal_coeditor_code HB2781
_journal_issue 9
_journal_name_full 'Acta Crystallographica Section E'
_journal_page_first m1213
_journal_page_last m1214
_journal_paper_doi 10.1107/S160053680802713X
_journal_volume 64
_journal_year 2008
_chemical_formula_iupac '(C8 H20 N) [Tc (C10 H6 N O2) Cl (C O)3]'
_chemical_formula_moiety 'C8 H20 N +, C13 H6 Cl N O5 Tc -'
_chemical_formula_sum 'C21 H26 Cl N2 O5 Tc'
_chemical_formula_weight 520.80
_chemical_name_systematic
;
Tetraethylammonium
tricarbonylchlorido(isoquinoline-1-carboxylato-\k^2^N,O)technetate(I)
;
_space_group_IT_number 2
_symmetry_cell_setting triclinic
_symmetry_space_group_name_Hall '-P 1'
_symmetry_space_group_name_H-M 'P -1'
_atom_sites_solution_hydrogens geom
_atom_sites_solution_primary direct
_atom_sites_solution_secondary difmap
_audit_creation_method SHELXL-97
_cell_angle_alpha 102.878(12)
_cell_angle_beta 109.624(12)
_cell_angle_gamma 99.052(13)
_cell_formula_units_Z 4
_cell_length_a 11.7657(14)
_cell_length_b 12.7481(14)
_cell_length_c 17.1855(18)
_cell_measurement_reflns_used 5000
_cell_measurement_temperature 193(2)
_cell_measurement_theta_max 30.45
_cell_measurement_theta_min 2.3
_cell_volume 2290.0(5)
_computing_cell_refinement 'IPDS Software (Stoe & Cie, 1997)'
_computing_data_collection 'IPDS Software (Stoe & Cie, 1997)'
_computing_data_reduction 'XRED (Stoe & Cie, 1997)'
_computing_molecular_graphics 'PLATON and PLUTON (Spek, 2003)'
_computing_publication_material 'SHELXL97 (Sheldrick, 2008)'
_computing_structure_refinement 'SHELXL97 (Sheldrick, 2008)'
_computing_structure_solution 'SHELXS97 (Sheldrick, 2008)'
_diffrn_ambient_temperature 193(2)
_diffrn_measured_fraction_theta_full 0.936
_diffrn_measured_fraction_theta_max 0.904
_diffrn_measurement_device_type 'Stoe IPDS'
_diffrn_measurement_method '\f rotation scan'
_diffrn_radiation_monochromator graphite
_diffrn_radiation_source 'fine-focus sealed tube'
_diffrn_radiation_type MoK\a
_diffrn_radiation_wavelength 0.71073
_diffrn_reflns_av_R_equivalents 0.0575
_diffrn_reflns_av_sigmaI/netI 0.0271
_diffrn_reflns_limit_h_max 15
_diffrn_reflns_limit_h_min -16
_diffrn_reflns_limit_k_max 17
_diffrn_reflns_limit_k_min -17
_diffrn_reflns_limit_l_max 24
_diffrn_reflns_limit_l_min -24
_diffrn_reflns_number 29670
_diffrn_reflns_theta_full 25.00
_diffrn_reflns_theta_max 30.33
_diffrn_reflns_theta_min 2.85
_diffrn_standards_decay_% 0
_diffrn_standards_interval_count image
_diffrn_standards_interval_time 4.20
_diffrn_standards_number '50 to 200'
_exptl_absorpt_coefficient_mu 0.779
_exptl_absorpt_correction_T_max 0.828
_exptl_absorpt_correction_T_min 0.670
_exptl_absorpt_correction_type numerical
_exptl_absorpt_process_details '(Coppens <i>et al.</i>,  1965)'
_exptl_crystal_colour yellow
_exptl_crystal_density_diffrn 1.511
_exptl_crystal_density_method 'not measured'
_exptl_crystal_description 'irregular plate'
_exptl_crystal_F_000 1064
_exptl_crystal_size_max 0.77
_exptl_crystal_size_mid 0.48
_exptl_crystal_size_min 0.19
_refine_diff_density_max 0.539
_refine_diff_density_min -1.173
_refine_ls_extinction_method none
_refine_ls_goodness_of_fit_ref 0.996
_refine_ls_hydrogen_treatment constr
_refine_ls_matrix_type full
_refine_ls_number_parameters 541
_refine_ls_number_reflns 12462
_refine_ls_number_restraints 0
_refine_ls_restrained_S_all 0.996
_refine_ls_R_factor_all 0.0388
_refine_ls_R_factor_gt 0.0275
_refine_ls_shift/su_max 0.003
_refine_ls_shift/su_mean 0.000
_refine_ls_structure_factor_coef Fsqd
_refine_ls_weighting_details 'w=1/[\s^2^(Fo^2^)+(0.04P)^2^] where P=(Fo^2^+2Fc^2^)/3'
_refine_ls_weighting_scheme calc
_refine_ls_wR_factor_gt 0.0650
_refine_ls_wR_factor_ref 0.0668
_reflns_number_gt 9515
_reflns_number_total 12462
_reflns_threshold_expression I>2\s(I)
_cod_data_source_file hb2781.cif
_cod_data_source_block I
_cod_depositor_comments
;
The following automatic conversions were performed:
'_symmetry_cell_setting' value 'Triclinic' changed to 'triclinic'
according to '/home/saulius/struct/CIF-dictionaries/cif_core.dic'
dictionary named 'cif_core.dic' version 2.4.1 from 2010-06-29.

Automatic conversion script
Id: cif_fix_enum 1527 2010-12-29 10:47:43Z saulius 

The following automatic conversions were performed:

'_symmetry_cell_setting' value 'Triclinic' changed to 'triclinic'
according to /home/saulius/struct/CIF-dictionaries/cif_core.dic
dictionary named 'cif_core.dic' version 2.4.1 from 2010-06-29.

Automatic conversion script
Id: cif_fix_values 1715 2011-07-08 13:25:40Z adriana 
;
_cod_database_code 2219352
_cod_database_fobs_code 2219352

loop_
_symmetry_equiv_pos_as_xyz
'x, y, z'
'-x, -y, -z'

loop_
_atom_site_type_symbol
_atom_site_label
_atom_site_fract_x
_atom_site_fract_y
_atom_site_fract_z
_atom_site_U_iso_or_equiv
_atom_site_adp_type
_atom_site_calc_flag
_atom_site_refinement_flags
_atom_site_occupancy
Tc Tc1 0.579938(12) 0.560390(12) 0.336924(8) 0.02087(4) Uani d . 1
Tc Tc2 0.915007(12) 0.971138(13) 0.672618(8) 0.02372(4) Uani d . 1
Cl Cl1 0.44939(4) 0.62682(4) 0.22082(3) 0.02909(9) Uani d . 1
Cl Cl2 1.04216(4) 0.89237(4) 0.78263(3) 0.02847(9) Uani d . 1
C C11 0.69463(17) 0.70442(17) 0.38802(11) 0.0301(4) Uani d . 1
O O11 0.76137(16) 0.79139(14) 0.41766(9) 0.0480(4) Uani d . 1
C C21 0.49644(17) 0.60941(18) 0.41044(12) 0.0333(4) Uani d . 1
O O21 0.44378(16) 0.63781(18) 0.45294(11) 0.0629(6) Uani d . 1
C C31 0.68419(18) 0.50959(19) 0.42515(12) 0.0344(4) Uani d . 1
O O31 0.74654(17) 0.48412(17) 0.47975(11) 0.0562(5) Uani d . 1
O O41 0.65007(10) 0.49125(11) 0.24332(8) 0.0247(3) Uani d . 1
O O51 0.61395(12) 0.35498(12) 0.12502(9) 0.0332(3) Uani d . 1
C C41 0.46026(13) 0.35068(14) 0.18788(10) 0.0182(3) Uani d . 1
N N51 0.44924(12) 0.39932(12) 0.26145(8) 0.0193(3) Uani d . 1
C C61 0.35027(15) 0.35543(15) 0.27899(11) 0.0233(3) Uani d . 1
H H61 0.3448 0.3903 0.3321 0.028 Uiso calc R 1
C C71 0.25919(15) 0.26352(15) 0.22308(11) 0.0238(3) Uani d . 1
H H71 0.1924 0.2344 0.2378 0.029 Uiso calc R 1
C C81 0.26467(14) 0.21165(15) 0.14299(10) 0.0215(3) Uani d . 1
C C91 0.17206(16) 0.11541(17) 0.08350(12) 0.0299(4) Uani d . 1
H H91 0.1046 0.0848 0.0970 0.036 Uiso calc R 1
C C101 0.17987(17) 0.06671(18) 0.00664(12) 0.0344(4) Uani d . 1
H H101 0.1185 0.0016 -0.0328 0.041 Uiso calc R 1
C C111 0.27871(17) 0.11307(17) -0.01395(12) 0.0313(4) Uani d . 1
H H111 0.2810 0.0801 -0.0686 0.038 Uiso calc R 1
C C121 0.37207(16) 0.20468(16) 0.04271(10) 0.0252(4) Uani d . 1
H H121 0.4389 0.2333 0.0278 0.030 Uiso calc R 1
C C131 0.36789(14) 0.25651(14) 0.12404(10) 0.0189(3) Uani d . 1
C C141 0.58280(14) 0.40184(15) 0.18218(11) 0.0216(3) Uani d . 1
C C12 0.7925(2) 0.8320(2) 0.61471(12) 0.0460(6) Uani d . 1
O O12 0.7211(2) 0.74774(19) 0.58124(10) 0.0817(8) Uani d . 1
C C22 0.99797(19) 0.92389(18) 0.59816(12) 0.0347(5) Uani d . 1
O O22 1.05157(18) 0.89761(17) 0.55594(12) 0.0606(5) Uani d . 1
C C32 0.81724(19) 1.0325(2) 0.58993(13) 0.0408(5) Uani d . 1
O O32 0.75712(18) 1.0651(2) 0.53876(13) 0.0663(6) Uani d . 1
O O42 0.84573(11) 1.03714(11) 0.76777(8) 0.0273(3) Uani d . 1
O O52 0.88396(15) 1.16706(15) 0.88951(11) 0.0542(5) Uani d . 1
C C42 1.03499(14) 1.17919(15) 0.82419(10) 0.0213(3) Uani d . 1
N N52 1.05141(12) 1.12656(12) 0.75407(9) 0.0207(3) Uani d . 1
C C62 1.15557(15) 1.16634(16) 0.73994(11) 0.0247(3) Uani d . 1
H H62 1.1654 1.1279 0.6894 0.030 Uiso calc R 1
C C72 1.24548(15) 1.25891(16) 0.79563(12) 0.0252(4) Uani d . 1
H H72 1.3168 1.2841 0.7841 0.030 Uiso calc R 1
C C82 1.23181(15) 1.31745(15) 0.87097(11) 0.0233(3) Uani d . 1
C C92 1.32207(17) 1.41574(17) 0.92933(12) 0.0312(4) Uani d . 1
H H92 1.3939 1.4425 0.9188 0.037 Uiso calc R 1
C C102 1.3058(2) 1.47170(19) 1.00045(13) 0.0392(5) Uani d . 1
H H102 1.3657 1.5382 1.0390 0.047 Uiso calc R 1
C C112 1.2008(2) 1.4316(2) 1.01720(13) 0.0411(5) Uani d . 1
H H112 1.1919 1.4708 1.0678 0.049 Uiso calc R 1
C C122 1.11075(18) 1.33701(18) 0.96199(12) 0.0332(4) Uani d . 1
H H122 1.0401 1.3118 0.9743 0.040 Uiso calc R 1
C C132 1.12380(15) 1.27707(16) 0.88639(11) 0.0236(3) Uani d . 1
C C142 0.91312(15) 1.12532(17) 0.82997(12) 0.0273(4) Uani d . 1
N N1 1.00717(13) 0.50091(13) 0.27668(10) 0.0278(3) Uani d . 1
C C151 0.91776(17) 0.45915(18) 0.18202(13) 0.0330(4) Uani d . 1
H H15A 0.8319 0.4364 0.1795 0.040 Uiso calc R 1
H H15B 0.9214 0.5218 0.1569 0.040 Uiso calc R 1
C C161 0.9424(3) 0.3628(2) 0.12612(15) 0.0511(6) Uani d . 1
H H16A 0.8807 0.3421 0.0667 0.077 Uiso calc R 1
H H16B 0.9363 0.2991 0.1490 0.077 Uiso calc R 1
H H16C 1.0263 0.3847 0.1265 0.077 Uiso calc R 1
C C171 1.00937(18) 0.40781(17) 0.31826(13) 0.0327(4) Uani d . 1
H H17A 1.0720 0.4372 0.3784 0.039 Uiso calc R 1
H H17B 1.0372 0.3490 0.2866 0.039 Uiso calc R 1
C C181 0.8857(2) 0.3555(2) 0.32025(16) 0.0450(5) Uani d . 1
H H18A 0.8958 0.2966 0.3483 0.067 Uiso calc R 1
H H18B 0.8233 0.3236 0.2610 0.067 Uiso calc R 1
H H18C 0.8580 0.4124 0.3528 0.067 Uiso calc R 1
C C191 0.96073(18) 0.59276(18) 0.32010(14) 0.0364(5) Uani d . 1
H H19A 0.9631 0.6524 0.2919 0.044 Uiso calc R 1
H H19B 0.8725 0.5622 0.3100 0.044 Uiso calc R 1
C C201 1.0336(3) 0.6438(2) 0.41647(18) 0.0641(9) Uani d . 1
H H20A 0.9978 0.7023 0.4388 0.096 Uiso calc R 1
H H20B 1.1208 0.6759 0.4274 0.096 Uiso calc R 1
H H20C 1.0293 0.5862 0.4456 0.096 Uiso calc R 1
C C211 1.13983(17) 0.54488(19) 0.28542(17) 0.0437(6) Uani d . 1
H H21A 1.1955 0.5655 0.3472 0.052 Uiso calc R 1
H H21B 1.1649 0.4840 0.2535 0.052 Uiso calc R 1
C C221 1.1606(2) 0.6439(2) 0.2530(2) 0.0666(9) Uani d . 1
H H22A 1.2485 0.6663 0.2613 0.100 Uiso calc R 1
H H22B 1.1386 0.7057 0.2852 0.100 Uiso calc R 1
H H22C 1.1082 0.6241 0.1913 0.100 Uiso calc R 1
N N2 0.52263(13) 0.00906(14) 0.24769(10) 0.0265(3) Uani d . 1
C C152 0.5005(2) 0.11587(19) 0.29338(14) 0.0386(5) Uani d . 1
H H15C 0.4839 0.1620 0.2535 0.046 Uiso calc R 1
H H15D 0.4246 0.0966 0.3055 0.046 Uiso calc R 1
C C162 0.6065(3) 0.1853(2) 0.37740(17) 0.0603(8) Uani d . 1
H H16D 0.5838 0.2521 0.4019 0.091 Uiso calc R 1
H H16E 0.6818 0.2069 0.3663 0.091 Uiso calc R 1
H H16F 0.6222 0.1416 0.4184 0.091 Uiso calc R 1
C C172 0.63615(16) 0.03339(18) 0.22472(14) 0.0323(4) Uani d . 1
H H17C 0.7094 0.0745 0.2786 0.039 Uiso calc R 1
H H17D 0.6522 -0.0382 0.2005 0.039 Uiso calc R 1
C C182 0.6258(2) 0.0996(2) 0.16093(17) 0.0437(5) Uani d . 1
H H18D 0.7028 0.1110 0.1501 0.065 Uiso calc R 1
H H18E 0.6126 0.1719 0.1848 0.065 Uiso calc R 1
H H18F 0.5551 0.0589 0.1065 0.065 Uiso calc R 1
C C192 0.40524(17) -0.0458(2) 0.16643(13) 0.0374(5) Uani d . 1
H H19C 0.3341 -0.0630 0.1840 0.045 Uiso calc R 1
H H19D 0.3891 0.0084 0.1334 0.045 Uiso calc R 1
C C202 0.4084(3) -0.1512(2) 0.10697(16) 0.0547(7) Uani d . 1
H H20D 0.3291 -0.1800 0.0568 0.082 Uiso calc R 1
H H20E 0.4214 -0.2068 0.1381 0.082 Uiso calc R 1
H H20F 0.4768 -0.1352 0.0875 0.082 Uiso calc R 1
C C212 0.54784(19) -0.06576(18) 0.30546(14) 0.0347(4) Uani d . 1
H H21C 0.5531 -0.1373 0.2715 0.042 Uiso calc R 1
H H21D 0.6301 -0.0308 0.3534 0.042 Uiso calc R 1
C C222 0.4516(3) -0.0895(3) 0.34348(19) 0.0544(6) Uani d . 1
H H22D 0.4754 -0.1379 0.3800 0.082 Uiso calc R 1
H H22E 0.3701 -0.1267 0.2967 0.082 Uiso calc R 1
H H22F 0.4469 -0.0195 0.3785 0.082 Uiso calc R 1

loop_
_atom_site_aniso_label
_atom_site_aniso_U_11
_atom_site_aniso_U_22
_atom_site_aniso_U_33
_atom_site_aniso_U_12
_atom_site_aniso_U_13
_atom_site_aniso_U_23
Tc1 0.01960(6) 0.02175(8) 0.01644(6) -0.00022(5) 0.00534(5) 0.00280(5)
Tc2 0.02287(7) 0.02603(9) 0.01804(6) -0.00056(5) 0.00705(5) 0.00450(5)
Cl1 0.0306(2) 0.0260(2) 0.02687(19) 0.00637(16) 0.00671(16) 0.00788(16)
Cl2 0.0301(2) 0.0237(2) 0.0297(2) 0.00575(15) 0.01008(16) 0.00745(17)
C11 0.0328(9) 0.0322(11) 0.0183(7) -0.0019(7) 0.0091(7) 0.0028(7)
O11 0.0589(10) 0.0381(10) 0.0285(7) -0.0197(7) 0.0154(7) -0.0010(6)
C21 0.0300(9) 0.0352(12) 0.0264(8) -0.0024(7) 0.0121(7) -0.0011(8)
O21 0.0514(10) 0.0769(14) 0.0480(9) -0.0003(9) 0.0319(8) -0.0136(9)
C31 0.0308(9) 0.0371(12) 0.0239(8) -0.0036(7) 0.0034(7) 0.0069(8)
O31 0.0511(10) 0.0611(13) 0.0442(9) 0.0115(8) -0.0011(8) 0.0246(9)
O41 0.0192(5) 0.0235(7) 0.0287(6) 0.0003(4) 0.0115(5) 0.0028(5)
O51 0.0310(6) 0.0288(8) 0.0399(7) 0.0010(5) 0.0240(6) -0.0009(6)
C41 0.0177(6) 0.0179(8) 0.0209(7) 0.0047(5) 0.0081(5) 0.0085(6)
N51 0.0181(6) 0.0185(7) 0.0212(6) 0.0032(5) 0.0079(5) 0.0058(5)
C61 0.0243(7) 0.0243(9) 0.0240(7) 0.0042(6) 0.0132(6) 0.0078(7)
C71 0.0193(7) 0.0258(10) 0.0288(8) 0.0029(6) 0.0121(6) 0.0106(7)
C81 0.0167(7) 0.0217(9) 0.0245(7) 0.0026(6) 0.0060(6) 0.0087(6)
C91 0.0216(8) 0.0291(11) 0.0314(9) -0.0026(6) 0.0060(7) 0.0073(7)
C101 0.0275(9) 0.0313(11) 0.0277(8) -0.0028(7) 0.0004(7) -0.0001(8)
C111 0.0341(9) 0.0293(11) 0.0232(8) 0.0049(7) 0.0070(7) 0.0022(7)
C121 0.0264(8) 0.0263(10) 0.0213(7) 0.0050(6) 0.0092(6) 0.0051(7)
C131 0.0182(7) 0.0187(9) 0.0206(7) 0.0052(5) 0.0069(5) 0.0081(6)
C141 0.0202(7) 0.0203(9) 0.0275(7) 0.0053(6) 0.0118(6) 0.0092(6)
C12 0.0496(12) 0.0523(15) 0.0166(8) -0.0203(10) 0.0094(8) 0.0014(8)
O12 0.0981(16) 0.0747(15) 0.0267(8) -0.0562(12) 0.0153(9) -0.0035(8)
C22 0.0405(10) 0.0305(11) 0.0290(9) 0.0006(8) 0.0171(8) 0.0008(8)
O22 0.0698(12) 0.0578(12) 0.0545(10) 0.0054(9) 0.0429(9) -0.0048(9)
C32 0.0316(10) 0.0588(16) 0.0328(10) 0.0070(9) 0.0120(8) 0.0188(10)
O32 0.0552(11) 0.1014(18) 0.0556(11) 0.0295(11) 0.0165(9) 0.0495(12)
O42 0.0217(6) 0.0298(7) 0.0297(6) 0.0014(5) 0.0132(5) 0.0057(5)
O52 0.0441(8) 0.0552(11) 0.0542(9) -0.0112(7) 0.0374(8) -0.0134(8)
C42 0.0205(7) 0.0222(9) 0.0242(7) 0.0056(6) 0.0104(6) 0.0095(6)
N52 0.0211(6) 0.0192(8) 0.0251(6) 0.0055(5) 0.0119(5) 0.0080(5)
C62 0.0268(8) 0.0222(9) 0.0313(8) 0.0072(6) 0.0175(7) 0.0094(7)
C72 0.0230(7) 0.0247(10) 0.0348(9) 0.0068(6) 0.0157(7) 0.0143(7)
C82 0.0217(7) 0.0229(9) 0.0253(7) 0.0039(6) 0.0065(6) 0.0122(7)
C92 0.0276(8) 0.0305(11) 0.0295(9) -0.0008(7) 0.0053(7) 0.0122(8)
C102 0.0398(11) 0.0349(12) 0.0268(9) -0.0066(8) 0.0038(8) 0.0037(8)
C112 0.0482(12) 0.0400(13) 0.0254(9) -0.0003(9) 0.0139(8) -0.0005(8)
C122 0.0348(9) 0.0362(12) 0.0248(8) 0.0016(8) 0.0139(7) 0.0034(8)
C132 0.0233(7) 0.0257(10) 0.0227(7) 0.0054(6) 0.0090(6) 0.0090(7)
C142 0.0229(8) 0.0301(10) 0.0314(8) 0.0040(6) 0.0156(7) 0.0081(7)
N1 0.0200(6) 0.0227(8) 0.0375(8) 0.0081(5) 0.0071(6) 0.0072(6)
C151 0.0270(9) 0.0347(12) 0.0353(9) 0.0060(7) 0.0084(7) 0.0136(8)
C161 0.0666(16) 0.0513(16) 0.0354(11) 0.0166(12) 0.0216(11) 0.0086(10)
C171 0.0367(10) 0.0262(11) 0.0335(9) 0.0137(8) 0.0089(8) 0.0088(8)
C181 0.0565(14) 0.0368(13) 0.0534(13) 0.0159(10) 0.0301(11) 0.0192(11)
C191 0.0290(9) 0.0262(11) 0.0492(11) 0.0130(7) 0.0104(8) 0.0050(9)
C201 0.0681(17) 0.0443(16) 0.0562(15) 0.0240(13) 0.0073(13) -0.0114(13)
C211 0.0189(8) 0.0355(12) 0.0734(15) 0.0099(7) 0.0139(9) 0.0137(11)
C221 0.0342(12) 0.0507(17) 0.130(3) 0.0111(11) 0.0415(15) 0.0396(18)
N2 0.0226(7) 0.0250(8) 0.0322(7) 0.0090(5) 0.0091(6) 0.0093(6)
C152 0.0523(12) 0.0318(12) 0.0452(11) 0.0260(9) 0.0247(10) 0.0173(9)
C162 0.092(2) 0.0358(15) 0.0455(13) 0.0228(13) 0.0204(13) 0.0021(11)
C172 0.0224(8) 0.0306(11) 0.0472(11) 0.0112(7) 0.0141(8) 0.0138(9)
C182 0.0364(11) 0.0413(14) 0.0671(15) 0.0133(9) 0.0270(10) 0.0289(11)
C192 0.0217(8) 0.0470(14) 0.0375(10) 0.0022(8) 0.0065(7) 0.0133(9)
C202 0.0623(16) 0.0413(15) 0.0414(12) -0.0055(11) 0.0102(11) 0.0039(11)
C212 0.0404(10) 0.0274(11) 0.0404(10) 0.0141(8) 0.0147(8) 0.0153(8)
C222 0.0690(17) 0.0512(17) 0.0658(16) 0.0214(13) 0.0411(14) 0.0325(13)

loop_
_atom_type_symbol
_atom_type_description
_atom_type_scat_dispersion_real
_atom_type_scat_dispersion_imag
_atom_type_scat_source
C C 0.0033 0.0016 'International Tables Vol C Tables 4.2.6.8 and 6.1.1.4'
H H 0.0000 0.0000 'International Tables Vol C Tables 4.2.6.8 and 6.1.1.4'
N N 0.0061 0.0033 'International Tables Vol C Tables 4.2.6.8 and 6.1.1.4'
O O 0.0106 0.0060 'International Tables Vol C Tables 4.2.6.8 and 6.1.1.4'
Cl Cl 0.1484 0.1585 'International Tables Vol C Tables 4.2.6.8 and 6.1.1.4'
Tc Tc -1.4390 0.7593 'International Tables Vol C Tables 4.2.6.8 and 6.1.1.4'

loop_
_geom_angle_atom_site_label_1
_geom_angle_atom_site_label_2
_geom_angle_atom_site_label_3
_geom_angle
_geom_angle_publ_flag
C21 Tc1 C31 89.43(9) ?
C21 Tc1 C11 87.48(8) ?
C31 Tc1 C11 89.41(9) ?
C21 Tc1 O41 172.44(6) n
C31 Tc1 O41 94.13(7) ?
C11 Tc1 O41 99.20(6) ?
C21 Tc1 N51 98.23(7) ?
C31 Tc1 N51 96.33(7) ?
C11 Tc1 N51 171.91(6) n
O41 Tc1 N51 74.77(5) ?
C21 Tc1 Cl1 92.04(7) ?
C31 Tc1 Cl1 178.38(6) n
C11 Tc1 Cl1 89.97(6) ?
O41 Tc1 Cl1 84.49(4) ?
N51 Tc1 Cl1 84.14(4) ?
C22 Tc2 C32 90.02(10) ?
C22 Tc2 C12 87.83(9) ?
C32 Tc2 C12 88.76(11) ?
C22 Tc2 O42 172.46(7) n
C32 Tc2 O42 93.54(8) ?
C12 Tc2 O42 98.88(8) ?
C22 Tc2 N52 98.15(7) ?
C32 Tc2 N52 96.01(9) ?
C12 Tc2 N52 172.34(7) n
O42 Tc2 N52 74.89(5) ?
C22 Tc2 Cl2 90.81(7) ?
C32 Tc2 Cl2 179.14(7) n
C12 Tc2 Cl2 91.51(8) ?
O42 Tc2 Cl2 85.61(4) ?
N52 Tc2 Cl2 83.64(4) ?
O11 C11 Tc1 178.6(2) ?
O21 C21 Tc1 178.41(18) ?
O31 C31 Tc1 176.9(2) ?
C141 O41 Tc1 119.02(10) ?
N51 C41 C131 121.89(14) ?
N51 C41 C141 113.66(13) ?
C131 C41 C141 124.37(13) ?
C41 N51 C61 119.94(14) ?
C41 N51 Tc1 115.46(11) ?
C61 N51 Tc1 123.96(11) ?
C71 C61 N51 122.38(15) ?
C71 C61 H61 118.8 ?
N51 C61 H61 118.8 ?
C61 C71 C81 119.62(15) ?
C61 C71 H71 120.2 ?
C81 C71 H71 120.2 ?
C71 C81 C91 121.18(15) ?
C71 C81 C131 118.52(14) ?
C91 C81 C131 120.28(15) ?
C101 C91 C81 119.97(17) ?
C101 C91 H91 120.0 ?
C81 C91 H91 120.0 ?
C91 C101 C111 120.04(16) ?
C91 C101 H101 120.0 ?
C111 C101 H101 120.0 ?
C121 C111 C101 121.87(17) ?
C121 C111 H111 119.1 ?
C101 C111 H111 119.1 ?
C111 C121 C131 119.52(16) ?
C111 C121 H121 120.2 ?
C131 C121 H121 120.2 ?
C41 C131 C121 124.19(14) ?
C41 C131 C81 117.57(14) ?
C121 C131 C81 118.25(14) ?
O51 C141 O41 124.48(15) ?
O51 C141 C41 120.41(15) ?
O41 C141 C41 115.00(13) ?
O12 C12 Tc2 178.4(3) ?
O22 C22 Tc2 177.57(18) ?
O32 C32 Tc2 177.4(2) ?
C142 O42 Tc2 119.15(10) ?
N52 C42 C132 121.81(14) ?
N52 C42 C142 113.73(14) ?
C132 C42 C142 124.46(14) ?
C42 N52 C62 120.06(14) ?
C42 N52 Tc2 116.62(11) ?
C62 N52 Tc2 123.11(11) ?
C72 C62 N52 122.39(15) ?
C72 C62 H62 118.8 ?
N52 C62 H62 118.8 ?
C62 C72 C82 119.44(15) ?
C62 C72 H72 120.3 ?
C82 C72 H72 120.3 ?
C72 C82 C92 120.99(16) ?
C72 C82 C132 118.75(15) ?
C92 C82 C132 120.25(16) ?
C102 C92 C82 119.95(18) ?
C102 C92 H92 120.0 ?
C82 C92 H92 120.0 ?
C92 C102 C112 120.34(18) ?
C92 C102 H102 119.8 ?
C112 C102 H102 119.8 ?
C122 C112 C102 121.54(18) ?
C122 C112 H112 119.2 ?
C102 C112 H112 119.2 ?
C112 C122 C132 119.69(18) ?
C112 C122 H122 120.2 ?
C132 C122 H122 120.2 ?
C122 C132 C82 118.21(16) ?
C122 C132 C42 124.23(16) ?
C82 C132 C42 117.55(15) ?
O52 C142 O42 124.11(16) ?
O52 C142 C42 120.75(16) ?
O42 C142 C42 115.12(14) ?
C171 N1 C211 106.53(15) ?
C171 N1 C191 111.44(16) ?
C211 N1 C191 110.81(16) ?
C171 N1 C151 111.09(15) ?
C211 N1 C151 111.14(17) ?
C191 N1 C151 105.93(14) ?
C161 C151 N1 115.46(17) ?
C161 C151 H15A 108.4 ?
N1 C151 H15A 108.4 ?
C161 C151 H15B 108.4 ?
N1 C151 H15B 108.4 ?
H15A C151 H15B 107.5 ?
C151 C161 H16A 109.5 ?
C151 C161 H16B 109.5 ?
H16A C161 H16B 109.5 ?
C151 C161 H16C 109.5 ?
H16A C161 H16C 109.5 ?
H16B C161 H16C 109.5 ?
N1 C171 C181 115.07(17) ?
N1 C171 H17A 108.5 ?
C181 C171 H17A 108.5 ?
N1 C171 H17B 108.5 ?
C181 C171 H17B 108.5 ?
H17A C171 H17B 107.5 ?
C171 C181 H18A 109.5 ?
C171 C181 H18B 109.5 ?
H18A C181 H18B 109.5 ?
C171 C181 H18C 109.5 ?
H18A C181 H18C 109.5 ?
H18B C181 H18C 109.5 ?
C201 C191 N1 115.09(17) ?
C201 C191 H19A 108.5 ?
N1 C191 H19A 108.5 ?
C201 C191 H19B 108.5 ?
N1 C191 H19B 108.5 ?
H19A C191 H19B 107.5 ?
C191 C201 H20A 109.5 ?
C191 C201 H20B 109.5 ?
H20A C201 H20B 109.5 ?
C191 C201 H20C 109.5 ?
H20A C201 H20C 109.5 ?
H20B C201 H20C 109.5 ?
C221 C211 N1 115.40(17) ?
C221 C211 H21A 108.4 ?
N1 C211 H21A 108.4 ?
C221 C211 H21B 108.4 ?
N1 C211 H21B 108.4 ?
H21A C211 H21B 107.5 ?
C211 C221 H22A 109.5 ?
C211 C221 H22B 109.5 ?
H22A C221 H22B 109.5 ?
C211 C221 H22C 109.5 ?
H22A C221 H22C 109.5 ?
H22B C221 H22C 109.5 ?
C212 N2 C152 110.98(15) ?
C212 N2 C192 111.54(16) ?
C152 N2 C192 105.92(15) ?
C212 N2 C172 106.74(14) ?
C152 N2 C172 111.04(16) ?
C192 N2 C172 110.70(15) ?
C162 C152 N2 115.38(18) ?
C162 C152 H15C 108.4 ?
N2 C152 H15C 108.4 ?
C162 C152 H15D 108.4 ?
N2 C152 H15D 108.4 ?
H15C C152 H15D 107.5 ?
C152 C162 H16D 109.5 ?
C152 C162 H16E 109.5 ?
H16D C162 H16E 109.5 ?
C152 C162 H16F 109.5 ?
H16D C162 H16F 109.5 ?
H16E C162 H16F 109.5 ?
C182 C172 N2 115.37(15) ?
C182 C172 H17C 108.4 ?
N2 C172 H17C 108.4 ?
C182 C172 H17D 108.4 ?
N2 C172 H17D 108.4 ?
H17C C172 H17D 107.5 ?
C172 C182 H18D 109.5 ?
C172 C182 H18E 109.5 ?
H18D C182 H18E 109.5 ?
C172 C182 H18F 109.5 ?
H18D C182 H18F 109.5 ?
H18E C182 H18F 109.5 ?
C202 C192 N2 115.64(18) ?
C202 C192 H19C 108.4 ?
N2 C192 H19C 108.4 ?
C202 C192 H19D 108.4 ?
N2 C192 H19D 108.4 ?
H19C C192 H19D 107.4 ?
C192 C202 H20D 109.5 ?
C192 C202 H20E 109.5 ?
H20D C202 H20E 109.5 ?
C192 C202 H20F 109.5 ?
H20D C202 H20F 109.5 ?
H20E C202 H20F 109.5 ?
C222 C212 N2 114.95(18) ?
C222 C212 H21C 108.5 ?
N2 C212 H21C 108.5 ?
C222 C212 H21D 108.5 ?
N2 C212 H21D 108.5 ?
H21C C212 H21D 107.5 ?
C212 C222 H22D 109.5 ?
C212 C222 H22E 109.5 ?
H22D C222 H22E 109.5 ?
C212 C222 H22F 109.5 ?
H22D C222 H22F 109.5 ?
H22E C222 H22F 109.5 ?

loop_
_geom_bond_atom_site_label_1
_geom_bond_atom_site_label_2
_geom_bond_distance
_geom_bond_publ_flag
Tc1 C21 1.9045(18) yes
Tc1 C31 1.913(2) yes
Tc1 C11 1.916(2) yes
Tc1 O41 2.1293(12) yes
Tc1 N51 2.1778(15) yes
Tc1 Cl1 2.4822(6) yes
Tc2 C22 1.9060(19) yes
Tc2 C32 1.907(2) yes
Tc2 C12 1.913(2) yes
Tc2 O42 2.1317(12) yes
Tc2 N52 2.1714(15) yes
Tc2 Cl2 2.4980(6) yes
C11 O11 1.145(2) ?
C21 O21 1.142(2) ?
C31 O31 1.128(3) ?
O41 C141 1.286(2) ?
O51 C141 1.227(2) ?
C41 N51 1.3363(19) ?
C41 C131 1.424(2) ?
C41 C141 1.530(2) ?
N51 C61 1.366(2) ?
C61 C71 1.362(2) ?
C61 H61 0.9500 ?
C71 C81 1.415(2) ?
C71 H71 0.9500 ?
C81 C91 1.418(2) ?
C81 C131 1.428(2) ?
C91 C101 1.368(3) ?
C91 H91 0.9500 ?
C101 C111 1.407(3) ?
C101 H101 0.9500 ?
C111 C121 1.375(2) ?
C111 H111 0.9500 ?
C121 C131 1.427(2) ?
C121 H121 0.9500 ?
C12 O12 1.142(3) ?
C22 O22 1.141(2) ?
C32 O32 1.133(3) ?
O42 C142 1.284(2) ?
O52 C142 1.224(2) ?
C42 N52 1.333(2) ?
C42 C132 1.427(2) ?
C42 C142 1.534(2) ?
N52 C62 1.370(2) ?
C62 C72 1.361(2) ?
C62 H62 0.9500 ?
C72 C82 1.416(2) ?
C72 H72 0.9500 ?
C82 C92 1.418(2) ?
C82 C132 1.425(2) ?
C92 C102 1.360(3) ?
C92 H92 0.9500 ?
C102 C112 1.405(3) ?
C102 H102 0.9500 ?
C112 C122 1.375(3) ?
C112 H112 0.9500 ?
C122 C132 1.423(2) ?
C122 H122 0.9500 ?
N1 C171 1.515(3) ?
N1 C211 1.517(2) ?
N1 C191 1.521(2) ?
N1 C151 1.525(2) ?
C151 C161 1.513(3) ?
C151 H15A 0.9900 ?
C151 H15B 0.9900 ?
C161 H16A 0.9800 ?
C161 H16B 0.9800 ?
C161 H16C 0.9800 ?
C171 C181 1.517(3) ?
C171 H17A 0.9900 ?
C171 H17B 0.9900 ?
C181 H18A 0.9800 ?
C181 H18B 0.9800 ?
C181 H18C 0.9800 ?
C191 C201 1.514(3) ?
C191 H19A 0.9900 ?
C191 H19B 0.9900 ?
C201 H20A 0.9800 ?
C201 H20B 0.9800 ?
C201 H20C 0.9800 ?
C211 C221 1.508(4) ?
C211 H21A 0.9900 ?
C211 H21B 0.9900 ?
C221 H22A 0.9800 ?
C221 H22B 0.9800 ?
C221 H22C 0.9800 ?
N2 C212 1.516(3) ?
N2 C152 1.520(3) ?
N2 C192 1.521(2) ?
N2 C172 1.521(2) ?
C152 C162 1.515(3) ?
C152 H15C 0.9900 ?
C152 H15D 0.9900 ?
C162 H16D 0.9800 ?
C162 H16E 0.9800 ?
C162 H16F 0.9800 ?
C172 C182 1.512(3) ?
C172 H17C 0.9900 ?
C172 H17D 0.9900 ?
C182 H18D 0.9800 ?
C182 H18E 0.9800 ?
C182 H18F 0.9800 ?
C192 C202 1.510(3) ?
C192 H19C 0.9900 ?
C192 H19D 0.9900 ?
C202 H20D 0.9800 ?
C202 H20E 0.9800 ?
C202 H20F 0.9800 ?
C212 C222 1.509(3) ?
C212 H21C 0.9900 ?
C212 H21D 0.9900 ?
C222 H22D 0.9800 ?
C222 H22E 0.9800 ?
C222 H22F 0.9800 ?

loop_
_geom_hbond_atom_site_label_D
_geom_hbond_atom_site_label_H
_geom_hbond_atom_site_label_A
_geom_hbond_site_symmetry_A
_geom_hbond_distance_DH
_geom_hbond_distance_HA
_geom_hbond_distance_DA
_geom_hbond_angle_DHA
_geom_hbond_publ_flag
C151 H15A O51 . 0.99 2.38 3.328(2) 161 yes
C171 H17A O31 2_766 0.99 2.50 3.482(3) 172 yes
C191 H19B O41 . 0.99 2.40 3.360(2) 163 yes
C192 H19C O42 2_666 0.99 2.56 3.507(2) 160 yes
C192 H19C O52 2_666 0.99 2.44 3.221(2) 136 yes
C202 H20E Cl1 1_545 0.98 2.81 3.786(3) 177 yes
C221 H22A Cl1 1_655 0.98 2.77 3.652(2) 151 yes
